data_4119089
loop_
_publ_author_name
'Strawser, David'
'Karton, Amir'
'Zenkina, Olena V.'
'Iron, Mark A.'
'Shimon, Linda J. W.'
'Martin, Jan M. L.'
'van der Boom, Milko E.'

_publ_section_title
;
 Platinum Stilbazoles:&#x00A0; Ring-Walking Coupled with
 Aryl&#x2212;Halide Bond Activation
;
_journal_issue 26
_journal_name_full 'Journal of the American Chemical Society'
_journal_page_first 9322
_journal_page_last 9323
_journal_paper_doi 10.1021/ja050613h
_journal_volume 127
_journal_year 2005
_chemical_formula_sum 'C25 H40 Br N P2 Pt'
_chemical_formula_weight 691.52
_chemical_name_systematic
; 
 ? 
;
_space_group_IT_number 14
_symmetry_cell_setting monoclinic
_symmetry_space_group_name_Hall '-P 2ybc'
_symmetry_space_group_name_H-M 'P 1 21/c 1'
_atom_sites_solution_hydrogens geom
_atom_sites_solution_primary direct
_atom_sites_solution_secondary difmap
_audit_creation_method SHELXL-97
_cell_angle_alpha 90.00
_cell_angle_beta 95.32(3)
_cell_angle_gamma 90.00
_cell_formula_units_Z 4
_cell_length_a 8.4720(17)
_cell_length_b 31.716(6)
_cell_length_c 10.229(2)
_cell_measurement_reflns_used 17017
_cell_measurement_temperature 120(2)
_cell_measurement_theta_max 27.48
_cell_measurement_theta_min 2.55
_cell_volume 2736.7(9)
_computing_cell_refinement HKL
_computing_data_collection 'Collect package (Bruker Nonius)'
_computing_data_reduction HKL
_computing_structure_refinement 'SHELXL-97 (Sheldrick, 1997)'
_computing_structure_solution 'SHELXS-97 (Sheldrick, 1990)'
_diffrn_ambient_temperature 120(2)
_diffrn_measured_fraction_theta_full 0.961
_diffrn_measured_fraction_theta_max 0.961
_diffrn_measurement_device_type 'Nonius KappaCCD'
_diffrn_measurement_method 'phi and omega scans'
_diffrn_radiation_monochromator graphite
_diffrn_radiation_source 'fine-focus sealed tube'
_diffrn_radiation_type MoK\a
_diffrn_radiation_wavelength 0.71073
_diffrn_reflns_av_R_equivalents 0.0000
_diffrn_reflns_av_sigmaI/netI 0.0356
_diffrn_reflns_limit_h_max 11
_diffrn_reflns_limit_h_min 0
_diffrn_reflns_limit_k_max 41
_diffrn_reflns_limit_k_min 0
_diffrn_reflns_limit_l_max 13
_diffrn_reflns_limit_l_min -12
_diffrn_reflns_number 6136
_diffrn_reflns_theta_full 27.67
_diffrn_reflns_theta_max 27.67
_diffrn_reflns_theta_min 2.10
_exptl_absorpt_coefficient_mu 6.716
_exptl_absorpt_correction_type none
_exptl_crystal_colour yellow
_exptl_crystal_density_diffrn 1.678
_exptl_crystal_density_method 'not measured'
_exptl_crystal_description prism
_exptl_crystal_F_000 1360
_exptl_crystal_size_max 0.1
_exptl_crystal_size_mid 0.1
_exptl_crystal_size_min 0.1
_refine_diff_density_max 1.544
_refine_diff_density_min -1.601
_refine_diff_density_rms 0.184
_refine_ls_extinction_method none
_refine_ls_goodness_of_fit_ref 1.029
_refine_ls_hydrogen_treatment mixed
_refine_ls_matrix_type full
_refine_ls_number_parameters 285
_refine_ls_number_reflns 6136
_refine_ls_number_restraints 0
_refine_ls_restrained_S_all 1.029
_refine_ls_R_factor_all 0.0416
_refine_ls_R_factor_gt 0.0315
_refine_ls_shift/su_max 0.002
_refine_ls_shift/su_mean 0.000
_refine_ls_structure_factor_coef Fsqd
_refine_ls_weighting_details 'calc w=1/[\s^2^(Fo^2^)+(0.0516P)^2^+3.7836P] where P=(Fo^2^+2Fc^2^)/3'
_refine_ls_weighting_scheme calc
_refine_ls_wR_factor_gt 0.0800
_refine_ls_wR_factor_ref 0.0846
_reflns_number_gt 5204
_reflns_number_total 6136
_reflns_threshold_expression >2sigma(I)
_cod_data_source_file ja050613hsup1.cif
_cod_data_source_block v13
_cod_depositor_comments
;
The following automatic conversions were performed:

'_symmetry_cell_setting' value 'Monoclinic' changed to 'monoclinic'
according to /home/saulius/struct/CIF-dictionaries/cif_core.dic
dictionary named 'cif_core.dic' version 2.4.2 from 2011-04-26.

Automatic conversion script
Id: cif_fix_values 1891 2012-01-12 08:04:46Z andrius 
;
_cod_original_sg_symbol_H-M P2(1)/c
_cod_database_code 4119089

loop_
_symmetry_equiv_pos_as_xyz
'x, y, z'
'-x, y+1/2, -z+1/2'
'-x, -y, -z'
'x, -y-1/2, z-1/2'

loop_
_atom_site_label
_atom_site_type_symbol
_atom_site_fract_x
_atom_site_fract_y
_atom_site_fract_z
_atom_site_U_iso_or_equiv
_atom_site_adp_type
_atom_site_occupancy
_atom_site_symmetry_multiplicity
_atom_site_calc_flag
_atom_site_refinement_flags
Pt1 Pt 0.577479(18) 0.631771(5) 0.668674(15) 0.01234(7) Uani 1 1 d .
Br2 Br 0.93912(7) 0.502587(17) 0.17104(5) 0.03520(14) Uani 1 1 d .
P3 P 0.35518(13) 0.63810(3) 0.52880(11) 0.0159(2) Uani 1 1 d .
P2 P 0.50090(14) 0.61284(4) 0.86758(12) 0.0180(2) Uani 1 1 d .
C1 C 0.8062(5) 0.60768(14) 0.4668(4) 0.0154(9) Uani 1 1 d .
C2 C 0.8193(5) 0.56536(14) 0.5046(5) 0.0201(9) Uani 1 1 d .
H2 H 0.8034 0.5580 0.5905 0.024 Uiso 1 1 calc R
C3 C 0.8555(5) 0.53394(15) 0.4173(5) 0.0234(10) Uani 1 1 d .
H3 H 0.8635 0.5060 0.4447 0.028 Uiso 1 1 calc R
C4 C 0.8793(5) 0.54454(15) 0.2901(5) 0.0213(10) Uani 1 1 d .
C5 C 0.8639(6) 0.58569(15) 0.2473(5) 0.0227(10) Uani 1 1 d .
H5 H 0.8769 0.5925 0.1606 0.027 Uiso 1 1 calc R
C6 C 0.8285(6) 0.61667(15) 0.3356(5) 0.0210(10) Uani 1 1 d .
H6 H 0.8193 0.6444 0.3067 0.025 Uiso 1 1 calc R
C7 C 0.7722(5) 0.64217(15) 0.5576(4) 0.0160(9) Uani 1 1 d .
H7 H 0.777(5) 0.6678(14) 0.527(4) 0.003(10) Uiso 1 1 d .
C8 C 0.8253(5) 0.64020(14) 0.6968(5) 0.0161(9) Uani 1 1 d .
H8 H 0.885(6) 0.6190(14) 0.723(4) 0.008(11) Uiso 1 1 d .
C9 C 0.8594(5) 0.67908(14) 0.7716(4) 0.0184(9) Uani 1 1 d .
C10 C 0.8118(6) 0.71880(15) 0.7251(5) 0.0246(10) Uani 1 1 d .
H10 H 0.7572 0.7216 0.6424 0.030 Uiso 1 1 calc R
C11 C 0.8462(7) 0.75442(17) 0.8026(6) 0.0359(13) Uani 1 1 d .
H11 H 0.8123 0.7804 0.7682 0.043 Uiso 1 1 calc R
N12 N 0.9236(6) 0.75413(15) 0.9215(5) 0.0414(12) Uani 1 1 d .
C13 C 0.9694(7) 0.71610(19) 0.9663(5) 0.0361(13) Uani 1 1 d .
H13 H 1.0238 0.7146 1.0494 0.043 Uiso 1 1 calc R
C14 C 0.9419(6) 0.67860(16) 0.8980(5) 0.0252(11) Uani 1 1 d .
H14 H 0.9777 0.6532 0.9354 0.030 Uiso 1 1 calc R
C21 C 0.2905(6) 0.60485(16) 0.8874(5) 0.0241(10) Uani 1 1 d .
H21A H 0.2375 0.6318 0.8734 0.029 Uiso 1 1 calc R
H21B H 0.2478 0.5862 0.8178 0.029 Uiso 1 1 calc R
C22 C 0.5671(7) 0.64727(17) 1.0049(5) 0.0299(11) Uani 1 1 d .
H22A H 0.5280 0.6362 1.0843 0.036 Uiso 1 1 calc R
H22B H 0.6820 0.6468 1.0171 0.036 Uiso 1 1 calc R
C23 C 0.5924(6) 0.56253(17) 0.9213(5) 0.0311(12) Uani 1 1 d .
H23A H 0.7068 0.5656 0.9281 0.037 Uiso 1 1 calc R
H23B H 0.5620 0.5557 1.0079 0.037 Uiso 1 1 calc R
C24 C 0.2450(7) 0.58708(17) 1.0165(5) 0.0342(12) Uani 1 1 d .
H24A H 0.2937 0.5600 1.0316 0.051 Uiso 1 1 calc R
H24B H 0.1318 0.5842 1.0126 0.051 Uiso 1 1 calc R
H24C H 0.2806 0.6058 1.0867 0.051 Uiso 1 1 calc R
C25 C 0.5112(7) 0.69320(17) 0.9858(5) 0.0365(13) Uani 1 1 d .
H25A H 0.5579 0.7053 0.9125 0.055 Uiso 1 1 calc R
H25B H 0.5429 0.7091 1.0636 0.055 Uiso 1 1 calc R
H25C H 0.3978 0.6938 0.9693 0.055 Uiso 1 1 calc R
C26 C 0.5449(8) 0.52641(17) 0.8284(6) 0.0423(15) Uani 1 1 d .
H26A H 0.4334 0.5211 0.8289 0.063 Uiso 1 1 calc R
H26B H 0.6033 0.5016 0.8564 0.063 Uiso 1 1 calc R
H26C H 0.5679 0.5338 0.7411 0.063 Uiso 1 1 calc R
C31 C 0.1944(5) 0.66914(15) 0.5885(5) 0.0223(10) Uani 1 1 d .
H31A H 0.1124 0.6734 0.5171 0.027 Uiso 1 1 calc R
H31B H 0.1483 0.6534 0.6569 0.027 Uiso 1 1 calc R
C32 C 0.2555(6) 0.58897(15) 0.4753(5) 0.0269(11) Uani 1 1 d .
H32A H 0.2140 0.5757 0.5504 0.032 Uiso 1 1 calc R
H32B H 0.1663 0.5956 0.4122 0.032 Uiso 1 1 calc R
C33 C 0.3912(6) 0.66436(17) 0.3751(5) 0.0278(11) Uani 1 1 d .
H33A H 0.4509 0.6899 0.3969 0.033 Uiso 1 1 calc R
H33B H 0.4582 0.6461 0.3279 0.033 Uiso 1 1 calc R
C34 C 0.2501(6) 0.71173(16) 0.6425(6) 0.0326(12) Uani 1 1 d .
H34A H 0.3423 0.7080 0.7034 0.049 Uiso 1 1 calc R
H34B H 0.1673 0.7246 0.6867 0.049 Uiso 1 1 calc R
H34C H 0.2759 0.7295 0.5716 0.049 Uiso 1 1 calc R
C35 C 0.3629(7) 0.55789(18) 0.4134(6) 0.0405(14) Uani 1 1 d .
H35A H 0.3957 0.5696 0.3338 0.061 Uiso 1 1 calc R
H35B H 0.3063 0.5321 0.3939 0.061 Uiso 1 1 calc R
H35C H 0.4544 0.5523 0.4734 0.061 Uiso 1 1 calc R
C36 C 0.2469(7) 0.6762(2) 0.2820(6) 0.0425(15) Uani 1 1 d .
H36A H 0.1838 0.6515 0.2616 0.064 Uiso 1 1 calc R
H36B H 0.2813 0.6877 0.2026 0.064 Uiso 1 1 calc R
H36C H 0.1849 0.6968 0.3232 0.064 Uiso 1 1 calc R

loop_
_atom_site_aniso_label
_atom_site_aniso_U_11
_atom_site_aniso_U_22
_atom_site_aniso_U_33
_atom_site_aniso_U_23
_atom_site_aniso_U_13
_atom_site_aniso_U_12
Pt1 0.01071(10) 0.01360(9) 0.01302(10) 0.00000(6) 0.00280(6) 0.00066(6)
Br2 0.0410(3) 0.0301(3) 0.0366(3) -0.0177(2) 0.0146(2) -0.0017(2)
P3 0.0117(5) 0.0181(5) 0.0177(6) 0.0015(4) 0.0011(4) 0.0006(4)
P2 0.0187(6) 0.0191(6) 0.0169(6) 0.0030(4) 0.0055(5) 0.0019(5)
C1 0.010(2) 0.018(2) 0.018(2) -0.0037(17) 0.0037(16) -0.0036(17)
C2 0.020(2) 0.019(2) 0.022(2) 0.0012(18) 0.0093(19) -0.0018(18)
C3 0.020(2) 0.020(2) 0.031(3) 0.0001(19) 0.005(2) -0.0009(19)
C4 0.016(2) 0.023(2) 0.024(2) -0.0093(19) 0.0029(19) -0.0017(19)
C5 0.022(2) 0.027(2) 0.019(2) 0.0004(19) 0.0030(19) 0.000(2)
C6 0.023(2) 0.019(2) 0.021(2) 0.0007(18) 0.0060(19) 0.0009(19)
C7 0.013(2) 0.017(2) 0.018(2) 0.0005(17) 0.0048(17) 0.0000(17)
C8 0.009(2) 0.017(2) 0.022(2) -0.0009(17) 0.0023(17) 0.0014(17)
C9 0.013(2) 0.024(2) 0.018(2) -0.0040(18) 0.0018(17) -0.0053(18)
C10 0.029(3) 0.020(2) 0.026(3) -0.0039(19) 0.006(2) -0.006(2)
C11 0.049(4) 0.024(3) 0.036(3) -0.008(2) 0.014(3) -0.007(2)
N12 0.054(3) 0.035(3) 0.036(3) -0.017(2) 0.008(2) -0.016(2)
C13 0.035(3) 0.047(3) 0.026(3) -0.014(2) -0.003(2) -0.012(3)
C14 0.018(2) 0.034(3) 0.023(3) -0.006(2) 0.0004(19) -0.001(2)
C21 0.022(2) 0.028(2) 0.024(3) 0.005(2) 0.0105(19) -0.002(2)
C22 0.033(3) 0.037(3) 0.020(3) -0.003(2) 0.007(2) -0.006(2)
C23 0.030(3) 0.036(3) 0.028(3) 0.011(2) 0.007(2) 0.011(2)
C24 0.043(3) 0.033(3) 0.029(3) 0.006(2) 0.017(2) -0.004(3)
C25 0.049(4) 0.034(3) 0.028(3) -0.009(2) 0.012(3) -0.007(3)
C26 0.055(4) 0.023(3) 0.051(4) 0.005(3) 0.017(3) 0.011(3)
C31 0.014(2) 0.026(2) 0.027(3) 0.0035(19) 0.0041(19) 0.0055(19)
C32 0.022(2) 0.026(2) 0.031(3) -0.005(2) -0.006(2) -0.004(2)
C33 0.024(3) 0.041(3) 0.019(2) 0.007(2) 0.005(2) 0.004(2)
C34 0.027(3) 0.025(3) 0.045(3) -0.007(2) -0.001(2) 0.010(2)
C35 0.049(4) 0.031(3) 0.041(3) -0.016(3) 0.004(3) -0.003(3)
C36 0.041(3) 0.057(4) 0.029(3) 0.008(3) -0.002(3) 0.013(3)

loop_
_atom_type_symbol
_atom_type_description
_atom_type_scat_dispersion_real
_atom_type_scat_dispersion_imag
_atom_type_scat_source
C C 0.0033 0.0016 'International Tables Vol C Tables 4.2.6.8 and 6.1.1.4'
H H 0.0000 0.0000 'International Tables Vol C Tables 4.2.6.8 and 6.1.1.4'
N N 0.0061 0.0033 'International Tables Vol C Tables 4.2.6.8 and 6.1.1.4'
P P 0.1023 0.0942 'International Tables Vol C Tables 4.2.6.8 and 6.1.1.4'
Br Br -0.2901 2.4595 'International Tables Vol C Tables 4.2.6.8 and 6.1.1.4'
Pt Pt -1.7033 8.3905 'International Tables Vol C Tables 4.2.6.8 and 6.1.1.4'

loop_
_geom_angle_atom_site_label_1
_geom_angle_atom_site_label_2
_geom_angle_atom_site_label_3
_geom_angle
C8 Pt1 C7 40.28(17)
C8 Pt1 P3 146.43(13)
C7 Pt1 P3 106.92(13)
C8 Pt1 P2 105.94(13)
C7 Pt1 P2 145.51(12)
P3 Pt1 P2 107.41(5)
C33 P3 C31 103.3(2)
C33 P3 C32 103.8(2)
C31 P3 C32 102.7(2)
C33 P3 Pt1 112.82(16)
C31 P3 Pt1 115.94(16)
C32 P3 Pt1 116.52(16)
C22 P2 C21 103.3(2)
C22 P2 C23 101.4(3)
C21 P2 C23 103.6(2)
C22 P2 Pt1 115.97(18)
C21 P2 Pt1 119.84(16)
C23 P2 Pt1 110.47(18)
C2 C1 C6 116.5(4)
C2 C1 C7 123.4(4)
C6 C1 C7 120.1(4)
C3 C2 C1 121.8(4)
C3 C2 H2 119.1
C1 C2 H2 119.1
C4 C3 C2 119.5(4)
C4 C3 H3 120.3
C2 C3 H3 120.3
C3 C4 C5 120.9(4)
C3 C4 Br2 120.3(4)
C5 C4 Br2 118.8(4)
C4 C5 C6 119.0(4)
C4 C5 H5 120.5
C6 C5 H5 120.5
C5 C6 C1 122.4(4)
C5 C6 H6 118.8
C1 C6 H6 118.8
C8 C7 C1 121.4(4)
C8 C7 Pt1 69.7(3)
C1 C7 Pt1 115.4(3)
C8 C7 H7 112(3)
C1 C7 H7 116(3)
Pt1 C7 H7 114(3)
C7 C8 C9 120.2(4)
C7 C8 Pt1 70.0(2)
C9 C8 Pt1 108.9(3)
C7 C8 H8 117(3)
C9 C8 H8 114(3)
Pt1 C8 H8 119(3)
C10 C9 C14 115.2(4)
C10 C9 C8 123.0(4)
C14 C9 C8 121.8(4)
C9 C10 C11 120.0(5)
C9 C10 H10 120.0
C11 C10 H10 120.0
N12 C11 C10 125.1(5)
N12 C11 H11 117.5
C10 C11 H11 117.5
C11 N12 C13 115.1(5)
N12 C13 C14 124.8(5)
N12 C13 H13 117.6
C14 C13 H13 117.6
C13 C14 C9 119.8(5)
C13 C14 H14 120.1
C9 C14 H14 120.1
C24 C21 P2 118.5(4)
C24 C21 H21A 107.7
P2 C21 H21A 107.7
C24 C21 H21B 107.7
P2 C21 H21B 107.7
H21A C21 H21B 107.1
C25 C22 P2 113.5(4)
C25 C22 H22A 108.9
P2 C22 H22A 108.9
C25 C22 H22B 108.9
P2 C22 H22B 108.9
H22A C22 H22B 107.7
C26 C23 P2 112.8(4)
C26 C23 H23A 109.0
P2 C23 H23A 109.0
C26 C23 H23B 109.0
P2 C23 H23B 109.0
H23A C23 H23B 107.8
C21 C24 H24A 109.5
C21 C24 H24B 109.5
H24A C24 H24B 109.5
C21 C24 H24C 109.5
H24A C24 H24C 109.5
H24B C24 H24C 109.5
C22 C25 H25A 109.5
C22 C25 H25B 109.5
H25A C25 H25B 109.5
C22 C25 H25C 109.5
H25A C25 H25C 109.5
H25B C25 H25C 109.5
C23 C26 H26A 109.5
C23 C26 H26B 109.5
H26A C26 H26B 109.5
C23 C26 H26C 109.5
H26A C26 H26C 109.5
H26B C26 H26C 109.5
C34 C31 P3 112.6(3)
C34 C31 H31A 109.1
P3 C31 H31A 109.1
C34 C31 H31B 109.1
P3 C31 H31B 109.1
H31A C31 H31B 107.8
C35 C32 P3 113.5(4)
C35 C32 H32A 108.9
P3 C32 H32A 108.9
C35 C32 H32B 108.9
P3 C32 H32B 108.9
H32A C32 H32B 107.7
C36 C33 P3 117.4(4)
C36 C33 H33A 107.9
P3 C33 H33A 107.9
C36 C33 H33B 107.9
P3 C33 H33B 107.9
H33A C33 H33B 107.2
C31 C34 H34A 109.5
C31 C34 H34B 109.5
H34A C34 H34B 109.5
C31 C34 H34C 109.5
H34A C34 H34C 109.5
H34B C34 H34C 109.5
C32 C35 H35A 109.5
C32 C35 H35B 109.5
H35A C35 H35B 109.5
C32 C35 H35C 109.5
H35A C35 H35C 109.5
H35B C35 H35C 109.5
C33 C36 H36A 109.5
C33 C36 H36B 109.5
H36A C36 H36B 109.5
C33 C36 H36C 109.5
H36A C36 H36C 109.5
H36B C36 H36C 109.5

loop_
_geom_bond_atom_site_label_1
_geom_bond_atom_site_label_2
_geom_bond_distance
Pt1 C8 2.110(4)
Pt1 C7 2.114(5)
Pt1 P3 2.2660(13)
Pt1 P2 2.2728(13)
Br2 C4 1.904(5)
P3 C33 1.829(5)
P3 C31 1.831(5)
P3 C32 1.832(5)
P2 C22 1.826(5)
P2 C21 1.830(5)
P2 C23 1.836(5)
C1 C2 1.399(6)
C1 C6 1.402(6)
C1 C7 1.481(6)
C2 C3 1.391(6)
C2 H2 0.9300
C3 C4 1.377(7)
C3 H3 0.9300
C4 C5 1.379(7)
C5 C6 1.386(6)
C5 H5 0.9300
C6 H6 0.9300
C7 C8 1.454(6)
C7 H7 0.88(4)
C8 C9 1.466(6)
C8 H8 0.87(5)
C9 C10 1.393(6)
C9 C14 1.411(6)
C10 C11 1.395(7)
C10 H10 0.9300
C11 N12 1.327(7)
C11 H11 0.9300
N12 C13 1.335(7)
C13 C14 1.388(7)
C13 H13 0.9300
C14 H14 0.9300
C21 C24 1.518(7)
C21 H21A 0.9700
C21 H21B 0.9700
C22 C25 1.539(8)
C22 H22A 0.9700
C22 H22B 0.9700
C23 C26 1.519(8)
C23 H23A 0.9700
C23 H23B 0.9700
C24 H24A 0.9600
C24 H24B 0.9600
C24 H24C 0.9600
C25 H25A 0.9600
C25 H25B 0.9600
C25 H25C 0.9600
C26 H26A 0.9600
C26 H26B 0.9600
C26 H26C 0.9600
C31 C34 1.518(7)
C31 H31A 0.9700
C31 H31B 0.9700
C32 C35 1.519(7)
C32 H32A 0.9700
C32 H32B 0.9700
C33 C36 1.525(7)
C33 H33A 0.9700
C33 H33B 0.9700
C34 H34A 0.9600
C34 H34B 0.9600
C34 H34C 0.9600
C35 H35A 0.9600
C35 H35B 0.9600
C35 H35C 0.9600
C36 H36A 0.9600
C36 H36B 0.9600
C36 H36C 0.9600

loop_
_geom_torsion_atom_site_label_1
_geom_torsion_atom_site_label_2
_geom_torsion_atom_site_label_3
_geom_torsion_atom_site_label_4
_geom_torsion
C8 Pt1 P3 C33 -5.9(3)
C7 Pt1 P3 C33 -16.3(2)
P2 Pt1 P3 C33 167.2(2)
C8 Pt1 P3 C31 -124.8(3)
C7 Pt1 P3 C31 -135.2(2)
P2 Pt1 P3 C31 48.33(18)
C8 Pt1 P3 C32 114.1(3)
C7 Pt1 P3 C32 103.7(2)
P2 Pt1 P3 C32 -72.8(2)
C8 Pt1 P2 C22 52.0(2)
C7 Pt1 P2 C22 61.9(3)
P3 Pt1 P2 C22 -124.0(2)
C8 Pt1 P2 C21 177.1(2)
C7 Pt1 P2 C21 -173.0(3)
P3 Pt1 P2 C21 1.1(2)
C8 Pt1 P2 C23 -62.6(2)
C7 Pt1 P2 C23 -52.8(3)
P3 Pt1 P2 C23 121.3(2)
C6 C1 C2 C3 1.2(7)
C7 C1 C2 C3 -178.3(4)
C1 C2 C3 C4 0.0(7)
C2 C3 C4 C5 -1.6(7)
C2 C3 C4 Br2 176.9(3)
C3 C4 C5 C6 1.9(7)
Br2 C4 C5 C6 -176.6(4)
C4 C5 C6 C1 -0.7(7)
C2 C1 C6 C5 -0.8(7)
C7 C1 C6 C5 178.6(4)
C2 C1 C7 C8 31.2(6)
C6 C1 C7 C8 -148.2(4)
C2 C1 C7 Pt1 -49.6(5)
C6 C1 C7 Pt1 131.0(4)
P3 Pt1 C7 C8 171.2(2)
P2 Pt1 C7 C8 -14.7(4)
C8 Pt1 C7 C1 116.1(4)
P3 Pt1 C7 C1 -72.7(3)
P2 Pt1 C7 C1 101.4(3)
C1 C7 C8 C9 151.2(4)
Pt1 C7 C8 C9 -100.7(4)
C1 C7 C8 Pt1 -108.1(4)
P3 Pt1 C8 C7 -15.4(4)
P2 Pt1 C8 C7 171.4(2)
C7 Pt1 C8 C9 116.2(4)
P3 Pt1 C8 C9 100.8(3)
P2 Pt1 C8 C9 -72.4(3)
C7 C8 C9 C10 14.4(7)
Pt1 C8 C9 C10 -62.9(5)
C7 C8 C9 C14 -166.5(4)
Pt1 C8 C9 C14 116.2(4)
C14 C9 C10 C11 -0.2(7)
C8 C9 C10 C11 179.0(5)
C9 C10 C11 N12 0.2(9)
C10 C11 N12 C13 -0.1(9)
C11 N12 C13 C14 0.1(9)
N12 C13 C14 C9 -0.2(9)
C10 C9 C14 C13 0.2(7)
C8 C9 C14 C13 -179.0(5)
C22 P2 C21 C24 -56.5(5)
C23 P2 C21 C24 49.0(5)
Pt1 P2 C21 C24 172.6(3)
C21 P2 C22 C25 -74.5(4)
C23 P2 C22 C25 178.4(4)
Pt1 P2 C22 C25 58.7(4)
C22 P2 C23 C26 175.2(4)
C21 P2 C23 C26 68.3(4)
Pt1 P2 C23 C26 -61.2(4)
C33 P3 C31 C34 -73.7(4)
C32 P3 C31 C34 178.5(4)
Pt1 P3 C31 C34 50.2(4)
C33 P3 C32 C35 69.5(4)
C31 P3 C32 C35 176.9(4)
Pt1 P3 C32 C35 -55.2(4)
C31 P3 C33 C36 -45.2(5)
C32 P3 C33 C36 61.7(5)
Pt1 P3 C33 C36 -171.2(4)
